data_1565516
loop_
_publ_author_name
'Shen, Qiyao'
'Dai, Guangzhi'
'Li, Aiying'
'Liu, Yang'
'Zhong, Guannan'
'Li, Xiaoju'
'Ren, Xiangmei'
'Sui, Haiyan'
'Fu, Jun'
'Jiao, Nianzhi'
'Zhang, Youming'
'Bian, Xiaoying'
'Zhou, Haibo'

_publ_section_title
;
 Genome-Guided Discovery of Highly Oxygenated Aromatic Polyketides,
 Saccharothrixins D-M, from the Rare Marine Actinomycete
 <i>Saccharothrix</i> sp. D09.
;
_journal_issue 11
_journal_name_full 'Journal of natural products'
_journal_page_first 2875
_journal_page_last 2884
_journal_paper_doi 10.1021/acs.jnatprod.1c00617
_journal_volume 84
_journal_year 2021
_chemical_absolute_configuration ad
_chemical_formula_moiety 'C20 H20 O6, 2(C H4 O)'
_chemical_formula_sum 'C22 H28 O8'
_chemical_formula_weight 420.44
_space_group_crystal_system monoclinic
_space_group_IT_number 4
_space_group_name_Hall 'P 2yb'
_space_group_name_H-M_alt 'P 1 21 1'
_atom_sites_solution_hydrogens geom
_atom_sites_solution_primary dual
_audit_creation_date 2021-03-13
_audit_creation_method
;
Olex2 1.3
(compiled 2020.06.28 svn.raecde09e for OlexSys, GUI svn.r6132)
;
_cell_angle_alpha 90
_cell_angle_beta 92.1467(7)
_cell_angle_gamma 90
_cell_formula_units_Z 2
_cell_length_a 7.50545(6)
_cell_length_b 7.48037(5)
_cell_length_c 18.43974(14)
_cell_measurement_reflns_used 31696
_cell_measurement_temperature 99.99(10)
_cell_measurement_theta_max 76.2540
_cell_measurement_theta_min 2.3850
_cell_volume 1034.546(13)
_computing_cell_refinement 'CrysAlisPro 1.171.40.54a (Rigaku OD, 2019)'
_computing_data_collection 'CrysAlisPro 1.171.40.54a (Rigaku OD, 2019)'
_computing_data_reduction 'CrysAlisPro 1.171.40.54a (Rigaku OD, 2019)'
_computing_molecular_graphics 'Olex2 1.3 (Dolomanov et al., 2009)'
_computing_publication_material 'Olex2 1.3 (Dolomanov et al., 2009)'
_computing_structure_refinement 'SHELXL 2018/3 (Sheldrick, 2015)'
_computing_structure_solution 'SHELXT 2014/5 (Sheldrick, 2014)'
_diffrn_ambient_environment N~2~
_diffrn_ambient_temperature 99.99(10)
_diffrn_detector 'CCD plate'
_diffrn_detector_area_resol_mean 10.0000
_diffrn_detector_type HyPix
_diffrn_measured_fraction_theta_full 0.988
_diffrn_measured_fraction_theta_max 0.977
_diffrn_measurement_details
;
List of Runs (angles in degrees, time in seconds):

  # Type    Start    End  Width  t~exp~   \w     \q     \k     \f   Frames
--------------------------------------------------------------------------
  1  \w    -74.00  27.00   0.50    0.05    --  -45.95  88.00 -20.00  202
  2  \w    -26.00  74.00   0.50    0.05    --   45.95 -88.00-137.00  200
  3  \w   -130.00 -29.00   0.50    0.05    -- -102.00  88.00 -20.00  202
  4  \w   -175.00 -80.00   0.50    0.05    -- -102.00 -88.00-137.00  190
  5  \w     31.00 132.00   0.50    0.05    --  103.99 -88.00-137.00  202
  6  \w     84.00 177.00   0.50    0.05    --  103.99  88.00 -20.00  186
  7  \w   -118.00 -31.00   0.50    0.05    --  -45.95 -57.00 150.00  174
  8  \w   -119.00 -74.00   0.50    0.05    --  -45.95-125.00   0.00   90
  9  \w     31.00 118.00   0.50    0.05    --   45.95  57.00   0.00  174
 10  \w   -175.00 -79.00   0.50    0.05    -- -102.00 -77.00 -60.00  192
 11  \w   -115.00 -27.00   0.50    0.05    -- -102.00  30.00   0.00  176
 12  \w   -175.00 -79.00   0.50    0.05    -- -102.00 -77.00 -90.00  192
 13  \w   -174.00 -89.00   0.50    0.05    -- -102.00 -45.00 150.00  170
 14  \w   -175.00 -89.00   0.50    0.05    -- -102.00 -30.00 120.00  172
 15  \w   -175.00 -85.00   0.50    0.05    -- -102.00 -61.00 -60.00  180
 16  \w   -175.00 -88.00   0.50    0.05    -- -102.00 -15.00 -90.00  174
 17  \w   -174.00 -89.00   0.50    0.05    -- -102.00 -45.00  90.00  170
 18  \w     31.00 106.00   0.50    0.05    --  103.99 -94.00 -60.00  150
 19  \w     31.00 106.00   0.50    0.05    --  103.99 -94.00  60.00  150
 20  \w     91.00 178.00   0.50    0.05    --  103.99  30.00  60.00  174
 21  \w     23.00 119.00   0.50    0.05    --   45.95  77.00-120.00  192
 22  \w     23.00 119.00   0.50    0.05    --   45.95  77.00  60.00  192
 23  \w     23.00 119.00   0.50    0.05    --   45.95  77.00 150.00  192
 24  \w     18.00  94.00   0.50    0.05    --   45.95-125.00-150.00  152
 25  \w     31.00 118.00   0.50    0.05    --   45.95  57.00-120.00  174
 26  \w     31.00 118.00   0.50    0.05    --   45.95  57.00 -30.00  174
 27  \w   -112.00 -29.00   0.50    0.05    -- -102.00 125.00  90.00  166
 28  \w   -175.00 -85.00   0.50    0.05    -- -102.00 -61.00-180.00  180
 29  \w   -174.00 -89.00   0.50    0.05    -- -102.00 -45.00  60.00  170
 30  \w   -175.00 -79.00   0.50    0.05    -- -102.00 -77.00 150.00  192
 31  \w   -175.00 -79.00   0.50    0.05    -- -102.00 -77.00-120.00  192
 32  \w   -175.00 -79.00   0.50    0.05    -- -102.00 -77.00 120.00  192
 33  \w   -175.00 -79.00   0.50    0.05    -- -102.00 -77.00  60.00  192
 34  \w   -125.00 -29.00   0.50    0.05    -- -102.00  77.00-180.00  192
 35  \w   -175.00 -85.00   0.50    0.05    -- -102.00 -61.00  90.00  180
 36  \w   -175.00 -85.00   0.50    0.05    -- -102.00 -61.00-150.00  180
 37  \w     81.00 177.00   0.50    0.05    --  103.99  77.00 -30.00  192
 38  \w     81.00 177.00   0.50    0.05    --  103.99  77.00 -60.00  192
 39  \w   -119.00 -33.00   0.50    0.05    --  -45.95 -37.00 -90.00  172
 40  \w     23.00 119.00   0.50    0.05    --   45.95  77.00-150.00  192
 41  \w     23.00 119.00   0.50    0.05    --   45.95  77.00   0.00  192
 42  \w     23.00 119.00   0.50    0.05    --   45.95  77.00 -60.00  192
 43  \w     31.00 118.00   0.50    0.05    --   45.95  57.00 150.00  174
 44  \w     23.00 119.00   0.50    0.05    --   45.95  77.00  90.00  192
 45  \w   -175.00 -79.00   0.50    0.05    -- -102.00 -77.00  30.00  192
 46  \w   -175.00 -85.00   0.50    0.05    -- -102.00 -61.00 150.00  180
 47  \w   -175.00 -85.00   0.50    0.05    -- -102.00 -61.00  30.00  180
 48  \w   -175.00 -85.00   0.50    0.05    -- -102.00 -61.00-120.00  180
 49  \w   -175.00 -85.00   0.50    0.05    -- -102.00 -61.00 -90.00  180
 50  \w   -175.00 -79.00   0.50    0.05    -- -102.00 -77.00-150.00  192
 51  \w   -175.00 -79.00   0.50    0.05    -- -102.00 -77.00-180.00  192
 52  \w   -175.00 -85.00   0.50    0.05    -- -102.00 -61.00 120.00  180
 53  \w   -175.00 -85.00   0.50    0.05    -- -102.00 -61.00  60.00  180
 54  \w     88.00 177.00   0.50    0.05    --  103.99  61.00 -30.00  178
 55  \w     81.00 177.00   0.50    0.05    --  103.99  77.00  30.00  192
 56  \w     88.00 177.00   0.50    0.05    --  103.99  61.00 -60.00  178
;
_diffrn_measurement_device 'four-circle diffractometer'
_diffrn_measurement_device_type 'XtaLAB Synergy R, DW system, HyPix'
_diffrn_measurement_method '\w scans'
_diffrn_orient_matrix_type 'CrysAlisPro convention (1999,Acta A55,543-557)'
_diffrn_orient_matrix_UB_11 -0.1519757000
_diffrn_orient_matrix_UB_12 0.0353527000
_diffrn_orient_matrix_UB_13 -0.0566561000
_diffrn_orient_matrix_UB_21 0.0353047000
_diffrn_orient_matrix_UB_22 -0.1825664000
_diffrn_orient_matrix_UB_23 -0.0353574000
_diffrn_orient_matrix_UB_31 -0.1336088000
_diffrn_orient_matrix_UB_32 -0.0885425000
_diffrn_orient_matrix_UB_33 0.0502801000
_diffrn_radiation_monochromator mirror
_diffrn_radiation_probe x-ray
_diffrn_radiation_type 'Cu K\a'
_diffrn_radiation_wavelength 1.54184
_diffrn_reflns_av_R_equivalents 0.0389
_diffrn_reflns_av_unetI/netI 0.0163
_diffrn_reflns_Laue_measured_fraction_full 0.988
_diffrn_reflns_Laue_measured_fraction_max 0.977
_diffrn_reflns_limit_h_max 9
_diffrn_reflns_limit_h_min -9
_diffrn_reflns_limit_k_max 9
_diffrn_reflns_limit_k_min -9
_diffrn_reflns_limit_l_max 23
_diffrn_reflns_limit_l_min -22
_diffrn_reflns_number 39359
_diffrn_reflns_point_group_measured_fraction_full 0.992
_diffrn_reflns_point_group_measured_fraction_max 0.966
_diffrn_reflns_theta_full 67.684
_diffrn_reflns_theta_max 76.480
_diffrn_reflns_theta_min 4.800
_diffrn_source 'Rotating-anode X-ray tube'
_diffrn_source_type 'Rigaku (Cu) X-ray Source'
_exptl_absorpt_coefficient_mu 0.856
_exptl_absorpt_correction_T_max 1.00000
_exptl_absorpt_correction_T_min 0.70145
_exptl_absorpt_correction_type multi-scan
_exptl_absorpt_process_details
;
CrysAlisPro 1.171.40.54a (Rigaku Oxford Diffraction, 2019)
Empirical absorption correction using spherical harmonics,
 implemented in SCALE3 ABSPACK scaling algorithm.
;
_exptl_crystal_colour colourless
_exptl_crystal_colour_primary colourless
_exptl_crystal_density_diffrn 1.350
_exptl_crystal_description block
_exptl_crystal_F_000 448
_exptl_crystal_size_max 0.06
_exptl_crystal_size_mid 0.04
_exptl_crystal_size_min 0.04
_refine_diff_density_max 0.792
_refine_diff_density_min -0.331
_refine_diff_density_rms 0.057
_refine_ls_abs_structure_details
;
 Flack x determined using 1794 quotients [(I+)-(I-)]/[(I+)+(I-)]
 (Parsons, Flack and Wagner, Acta Cryst. B69 (2013) 249-259).
;
_refine_ls_abs_structure_Flack 0.03(5)
_refine_ls_extinction_method none
_refine_ls_goodness_of_fit_ref 1.040
_refine_ls_hydrogen_treatment constr
_refine_ls_matrix_type full
_refine_ls_number_parameters 280
_refine_ls_number_reflns 4205
_refine_ls_number_restraints 1
_refine_ls_restrained_S_all 1.040
_refine_ls_R_factor_all 0.0479
_refine_ls_R_factor_gt 0.0465
_refine_ls_shift/su_max 0.000
_refine_ls_shift/su_mean 0.000
_refine_ls_structure_factor_coef Fsqd
_refine_ls_weighting_details 'w=1/[\s^2^(Fo^2^)+(0.0948P)^2^+0.2796P] where P=(Fo^2^+2Fc^2^)/3'
_refine_ls_weighting_scheme calc
_refine_ls_wR_factor_gt 0.1291
_refine_ls_wR_factor_ref 0.1314
_reflns_Friedel_coverage 0.831
_reflns_Friedel_fraction_full 0.997
_reflns_Friedel_fraction_max 0.954
_reflns_number_gt 4069
_reflns_number_total 4205
_reflns_threshold_expression 'I > 2\s(I)'
_cod_data_source_file np1c00617_si_003.cif
_cod_data_source_block b_1_3
_cod_original_cell_volume 1034.545(14)
_cod_database_code 1565516
_shelx_shelxl_version_number 2018/3
_chemical_oxdiff_formula 'c1 h1 o1'
_shelx_space_group_comment
;
The symmetry employed for this shelxl refinement is uniquely defined
by the following loop, which should always be used as a source of
symmetry information in preference to the above space-group names.
They are only intended as comments.
;
_shelx_estimated_absorpt_t_max 0.967
_shelx_estimated_absorpt_t_min 0.950
_reflns_odcompleteness_completeness 100.00
_reflns_odcompleteness_iscentric 1
_reflns_odcompleteness_theta 66.97
_olex2_refinement_description
;
1. Fixed Uiso
 At 1.2 times of:
  All C(H) groups, All C(H,H) groups
 At 1.5 times of:
  All C(H,H,H) groups, All O(H) groups
2.a Ternary CH refined with riding coordinates:
 C7(H7), C10(H10), C14(H14)
2.b Secondary CH2 refined with riding coordinates:
 C18(H18A,H18B)
2.c Aromatic/amide H refined with riding coordinates:
 C2(H2A), C6(H6), C12(H12), C13(H13), C17(H17), C19(H19)
2.d Idealised Me refined as rotating group:
 C16(H16A,H16B,H16C), C20(H20A,H20B,H20C), C21(H21A,H21B,H21C), C22(H22A,H22B,
 H22C)
2.e Idealised tetrahedral OH refined as rotating group:
 O2(H2), O4(H4), O5(H5), O7(H7A), O8(H8)
;
_olex2_submission_special_instructions 'No special instructions were received'
_oxdiff_exptl_absorpt_empirical_details
;
Empirical correction (ABSPACK) includes:
- Absorption correction using spherical harmonics
- Frame scaling
;
_oxdiff_exptl_absorpt_empirical_full_max 1.373
_oxdiff_exptl_absorpt_empirical_full_min 0.742

loop_
_space_group_symop_operation_xyz
'x, y, z'
'-x, y+1/2, -z'

loop_
_atom_site_label
_atom_site_type_symbol
_atom_site_fract_x
_atom_site_fract_y
_atom_site_fract_z
_atom_site_U_iso_or_equiv
_atom_site_adp_type
_atom_site_occupancy
_atom_site_site_symmetry_order
_atom_site_calc_flag
_atom_site_refinement_flags_posn
_atom_site_refinement_flags_adp
_atom_site_refinement_flags_occupancy
_atom_site_disorder_assembly
_atom_site_disorder_group
O1 O 0.0581(2) 0.5092(2) 0.71863(10) 0.0252(4) Uani 1 1 d . . . . .
O2 O 0.3913(2) 0.1711(3) 0.78103(11) 0.0276(4) Uani 1 1 d . . . . .
H2 H 0.362454 0.065571 0.778097 0.041 Uiso 1 1 calc R U . . .
O3 O 0.2068(3) 0.1703(3) 0.92724(11) 0.0317(5) Uani 1 1 d . . . . .
O4 O 0.2475(3) 0.8443(3) 0.75951(12) 0.0320(5) Uani 1 1 d . . . . .
H4 H 0.145882 0.841477 0.774316 0.048 Uiso 1 1 calc R U . . .
O5 O -0.0297(3) 0.5840(3) 0.57636(11) 0.0318(5) Uani 1 1 d . . . . .
H5 H -0.060717 0.577122 0.618441 0.048 Uiso 1 1 calc R U . . .
O6 O 0.5858(3) 0.5335(3) 0.65863(12) 0.0342(5) Uani 1 1 d . . . . .
C1 C 0.2674(3) 0.4102(4) 0.85048(15) 0.0244(5) Uani 1 1 d . . . . .
C2 C 0.1712(3) 0.2481(4) 0.65244(15) 0.0262(6) Uani 1 1 d . . . . .
H2A H 0.171580 0.124835 0.658991 0.031 Uiso 1 1 calc R U . . .
C3 C 0.2556(4) 0.3462(4) 0.92156(16) 0.0262(5) Uani 1 1 d . . . . .
C4 C 0.3908(4) 0.5336(4) 0.47951(16) 0.0297(6) Uani 1 1 d . . . . .
C5 C 0.2419(3) 0.5548(4) 0.70419(15) 0.0248(5) Uani 1 1 d . . . . .
C6 C 0.3421(4) 0.7018(4) 0.89932(16) 0.0284(6) Uani 1 1 d . . . . .
H6 H 0.370052 0.821460 0.892104 0.034 Uiso 1 1 calc R U . . .
C7 C 0.2343(4) 0.2795(4) 0.78902(15) 0.0242(5) Uani 1 1 d . . . . .
H7 H 0.134590 0.201622 0.800969 0.029 Uiso 1 1 calc R U . . .
C8 C 0.1923(4) 0.3676(3) 0.71688(15) 0.0244(5) Uani 1 1 d . . . . .
C9 C 0.4727(4) 0.5527(4) 0.60987(16) 0.0277(6) Uani 1 1 d . . . . .
C10 C 0.3246(4) 0.6688(4) 0.76431(15) 0.0264(5) Uani 1 1 d . . . . .
H10 H 0.451851 0.680510 0.755202 0.032 Uiso 1 1 calc R U . . .
C11 C 0.3091(3) 0.5900(4) 0.83955(15) 0.0243(5) Uani 1 1 d . . . . .
C12 C 0.2892(4) 0.4564(4) 0.98102(15) 0.0278(6) Uani 1 1 d . . . . .
H12 H 0.282485 0.412181 1.027981 0.033 Uiso 1 1 calc R U . . .
C13 C 0.5154(4) 0.5298(4) 0.53379(17) 0.0299(6) Uani 1 1 d . . . . .
H13 H 0.633717 0.511811 0.522435 0.036 Uiso 1 1 calc R U . . .
C14 C 0.2792(3) 0.6051(4) 0.62682(15) 0.0259(5) Uani 1 1 d . . . . .
H14 H 0.267247 0.735043 0.621815 0.031 Uiso 1 1 calc R U . . .
C15 C 0.1485(3) 0.5153(4) 0.57153(15) 0.0281(6) Uani 1 1 d . . . . .
C16 C 0.1731(4) 0.1025(4) 0.99767(17) 0.0336(6) Uani 1 1 d . . . . .
H16A H 0.281777 0.102598 1.026813 0.050 Uiso 1 1 calc R U . . .
H16B H 0.128268 -0.017418 0.993507 0.050 Uiso 1 1 calc R U . . .
H16C H 0.086445 0.176621 1.020115 0.050 Uiso 1 1 calc R U . . .
C17 C 0.1517(4) 0.3151(4) 0.58535(16) 0.0279(6) Uani 1 1 d . . . . .
H17 H 0.139748 0.237201 0.546172 0.033 Uiso 1 1 calc R U . . .
C18 C 0.1980(4) 0.5603(4) 0.49477(16) 0.0314(6) Uani 1 1 d . . . . .
H18A H 0.126824 0.486885 0.461398 0.038 Uiso 1 1 calc R U . . .
H18B H 0.167108 0.684128 0.485093 0.038 Uiso 1 1 calc R U . . .
C19 C 0.3334(4) 0.6357(4) 0.96890(16) 0.0303(6) Uani 1 1 d . . . . .
H19 H 0.357154 0.710905 1.008239 0.036 Uiso 1 1 calc R U . . .
C20 C 0.4336(4) 0.5183(4) 0.40119(18) 0.0352(6) Uani 1 1 d . . . . .
H20A H 0.373314 0.416342 0.380305 0.053 Uiso 1 1 calc R U . . .
H20B H 0.559954 0.504224 0.397073 0.053 Uiso 1 1 calc R U . . .
H20C H 0.394999 0.624460 0.375927 0.053 Uiso 1 1 calc R U . . .
O7 O 0.7177(4) 0.1917(4) 0.85397(14) 0.0505(6) Uani 1 1 d . . . . .
H7A H 0.623724 0.165519 0.832467 0.076 Uiso 1 1 calc R U . . .
C21 C 0.7669(5) 0.3646(6) 0.8352(2) 0.0492(9) Uani 1 1 d . . . . .
H21A H 0.772178 0.373580 0.783419 0.074 Uiso 1 1 calc R U . . .
H21B H 0.881792 0.391604 0.857108 0.074 Uiso 1 1 calc R U . . .
H21C H 0.680504 0.447893 0.852225 0.074 Uiso 1 1 calc R U . . .
O8 O 0.0756(4) 0.3979(4) 0.17691(19) 0.0569(7) Uani 1 1 d . . . . .
H8 H 0.106674 0.492974 0.159226 0.085 Uiso 1 1 calc R U . . .
C22 C 0.2182(7) 0.3178(8) 0.2103(4) 0.0764(16) Uani 1 1 d . . . . .
H22A H 0.316116 0.316813 0.178315 0.115 Uiso 1 1 calc R U . . .
H22B H 0.187820 0.197203 0.222730 0.115 Uiso 1 1 calc R U . . .
H22C H 0.251682 0.382564 0.253683 0.115 Uiso 1 1 calc R U . . .

loop_
_atom_site_aniso_label
_atom_site_aniso_U_11
_atom_site_aniso_U_22
_atom_site_aniso_U_33
_atom_site_aniso_U_23
_atom_site_aniso_U_13
_atom_site_aniso_U_12
O1 0.0185(8) 0.0199(9) 0.0372(9) -0.0008(7) 0.0005(7) -0.0002(7)
O2 0.0254(9) 0.0155(9) 0.0419(10) -0.0025(8) 0.0023(7) 0.0023(7)
O3 0.0391(11) 0.0184(9) 0.0378(10) 0.0032(8) 0.0033(8) -0.0035(8)
O4 0.0366(11) 0.0147(9) 0.0446(11) -0.0003(8) -0.0013(9) -0.0006(8)
O5 0.0208(9) 0.0392(12) 0.0355(10) 0.0031(9) 0.0018(7) 0.0043(9)
O6 0.0226(9) 0.0356(12) 0.0441(11) 0.0019(9) -0.0036(8) 0.0017(9)
C1 0.0204(11) 0.0161(11) 0.0367(13) -0.0027(10) 0.0001(10) 0.0010(10)
C2 0.0204(12) 0.0205(13) 0.0377(14) -0.0022(10) 0.0014(10) -0.0028(10)
C3 0.0212(12) 0.0191(12) 0.0382(14) 0.0004(11) -0.0006(10) 0.0007(10)
C4 0.0280(13) 0.0206(13) 0.0407(14) 0.0032(11) 0.0046(10) -0.0001(11)
C5 0.0200(12) 0.0165(12) 0.0377(14) 0.0022(10) -0.0003(10) 0.0007(9)
C6 0.0241(12) 0.0171(12) 0.0439(15) -0.0056(11) 0.0008(11) -0.0002(10)
C7 0.0213(12) 0.0157(11) 0.0356(13) -0.0010(10) -0.0001(10) -0.0011(10)
C8 0.0224(12) 0.0160(13) 0.0346(13) -0.0012(10) 0.0008(9) -0.0010(10)
C9 0.0219(12) 0.0194(12) 0.0417(15) 0.0034(10) -0.0005(10) -0.0012(10)
C10 0.0256(13) 0.0150(12) 0.0384(13) 0.0002(10) -0.0003(10) 0.0001(10)
C11 0.0189(11) 0.0171(12) 0.0368(13) -0.0027(10) -0.0002(9) 0.0010(9)
C12 0.0221(12) 0.0276(14) 0.0339(13) -0.0004(11) 0.0018(10) 0.0026(10)
C13 0.0226(12) 0.0239(13) 0.0435(15) 0.0010(11) 0.0033(10) -0.0004(10)
C14 0.0253(13) 0.0174(11) 0.0350(13) 0.0012(10) 0.0001(10) 0.0005(10)
C15 0.0202(12) 0.0276(14) 0.0362(14) 0.0013(11) -0.0012(10) 0.0023(11)
C16 0.0318(14) 0.0289(14) 0.0405(15) 0.0043(12) 0.0075(11) -0.0006(12)
C17 0.0210(12) 0.0260(14) 0.0366(13) -0.0050(11) 0.0006(10) -0.0063(10)
C18 0.0247(13) 0.0343(16) 0.0351(14) 0.0028(11) -0.0013(10) 0.0024(11)
C19 0.0243(13) 0.0266(15) 0.0398(14) -0.0084(11) -0.0002(10) -0.0004(11)
C20 0.0328(14) 0.0306(16) 0.0428(15) 0.0016(12) 0.0083(11) 0.0017(12)
O7 0.0428(14) 0.0539(16) 0.0543(14) 0.0021(13) -0.0026(11) 0.0080(13)
C21 0.0331(16) 0.058(3) 0.057(2) -0.0074(18) 0.0046(14) -0.0022(16)
O8 0.0385(13) 0.0458(16) 0.087(2) 0.0114(15) 0.0043(13) -0.0028(12)
C22 0.054(3) 0.070(3) 0.105(4) 0.033(3) 0.008(3) 0.004(2)

loop_
_atom_type_symbol
_atom_type_description
_atom_type_scat_dispersion_real
_atom_type_scat_dispersion_imag
_atom_type_scat_source
C C 0.0181 0.0091 'International Tables Vol C Tables 4.2.6.8 and 6.1.1.4'
H H 0.0000 0.0000 'International Tables Vol C Tables 4.2.6.8 and 6.1.1.4'
O O 0.0492 0.0322 'International Tables Vol C Tables 4.2.6.8 and 6.1.1.4'

loop_
_geom_angle_atom_site_label_1
_geom_angle_atom_site_label_2
_geom_angle_atom_site_label_3
_geom_angle
_geom_angle_site_symmetry_1
_geom_angle_site_symmetry_3
_geom_angle_publ_flag
C5 O1 C8 60.52(16) . . ?
C7 O2 H2 109.5 . . ?
C3 O3 C16 117.9(2) . . ?
C10 O4 H4 109.5 . . ?
C15 O5 H5 109.5 . . ?
C3 C1 C7 117.8(2) . . ?
C11 C1 C3 119.1(2) . . ?
C11 C1 C7 123.1(2) . . ?
C8 C2 H2A 119.4 . . ?
C17 C2 H2A 119.4 . . ?
C17 C2 C8 121.1(3) . . ?
O3 C3 C1 115.2(2) . . ?
O3 C3 C12 123.4(3) . . ?
C12 C3 C1 121.3(3) . . ?
C13 C4 C18 120.9(3) . . ?
C13 C4 C20 123.3(3) . . ?
C20 C4 C18 115.8(3) . . ?
O1 C5 C8 59.98(16) . . ?
O1 C5 C10 111.3(2) . . ?
O1 C5 C14 116.2(2) . . ?
C8 C5 C10 121.3(2) . . ?
C8 C5 C14 116.4(2) . . ?
C14 C5 C10 117.8(2) . . ?
C11 C6 H6 119.8 . . ?
C19 C6 H6 119.8 . . ?
C19 C6 C11 120.4(3) . . ?
O2 C7 C1 109.2(2) . . ?
O2 C7 H7 108.8 . . ?
O2 C7 C8 107.5(2) . . ?
C1 C7 H7 108.8 . . ?
C8 C7 C1 113.7(2) . . ?
C8 C7 H7 108.8 . . ?
O1 C8 C2 113.5(2) . . ?
O1 C8 C5 59.51(16) . . ?
O1 C8 C7 114.7(2) . . ?
C2 C8 C7 117.0(2) . . ?
C5 C8 C2 117.7(2) . . ?
C5 C8 C7 120.7(2) . . ?
O6 C9 C13 121.4(3) . . ?
O6 C9 C14 120.8(3) . . ?
C13 C9 C14 117.7(2) . . ?
O4 C10 C5 108.5(2) . . ?
O4 C10 H10 107.5 . . ?
O4 C10 C11 111.5(2) . . ?
C5 C10 H10 107.5 . . ?
C5 C10 C11 114.1(2) . . ?
C11 C10 H10 107.5 . . ?
C1 C11 C6 119.7(3) . . ?
C1 C11 C10 122.1(2) . . ?
C6 C11 C10 118.1(2) . . ?
C3 C12 H12 120.7 . . ?
C3 C12 C19 118.7(3) . . ?
C19 C12 H12 120.7 . . ?
C4 C13 C9 122.8(3) . . ?
C4 C13 H13 118.6 . . ?
C9 C13 H13 118.6 . . ?
C5 C14 C9 109.6(2) . . ?
C5 C14 H14 108.4 . . ?
C5 C14 C15 112.3(2) . . ?
C9 C14 H14 108.4 . . ?
C15 C14 C9 109.6(2) . . ?
C15 C14 H14 108.4 . . ?
O5 C15 C14 111.9(2) . . ?
O5 C15 C17 110.5(2) . . ?
O5 C15 C18 103.9(2) . . ?
C17 C15 C14 108.3(2) . . ?
C18 C15 C14 110.4(2) . . ?
C18 C15 C17 111.9(3) . . ?
O3 C16 H16A 109.5 . . ?
O3 C16 H16B 109.5 . . ?
O3 C16 H16C 109.5 . . ?
H16A C16 H16B 109.5 . . ?
H16A C16 H16C 109.5 . . ?
H16B C16 H16C 109.5 . . ?
C2 C17 C15 121.7(3) . . ?
C2 C17 H17 119.2 . . ?
C15 C17 H17 119.2 . . ?
C4 C18 C15 114.7(2) . . ?
C4 C18 H18A 108.6 . . ?
C4 C18 H18B 108.6 . . ?
C15 C18 H18A 108.6 . . ?
C15 C18 H18B 108.6 . . ?
H18A C18 H18B 107.6 . . ?
C6 C19 C12 120.8(3) . . ?
C6 C19 H19 119.6 . . ?
C12 C19 H19 119.6 . . ?
C4 C20 H20A 109.5 . . ?
C4 C20 H20B 109.5 . . ?
C4 C20 H20C 109.5 . . ?
H20A C20 H20B 109.5 . . ?
H20A C20 H20C 109.5 . . ?
H20B C20 H20C 109.5 . . ?
C21 O7 H7A 109.5 . . ?
O7 C21 H21A 109.5 . . ?
O7 C21 H21B 109.5 . . ?
O7 C21 H21C 109.5 . . ?
H21A C21 H21B 109.5 . . ?
H21A C21 H21C 109.5 . . ?
H21B C21 H21C 109.5 . . ?
C22 O8 H8 109.5 . . ?
O8 C22 H22A 109.5 . . ?
O8 C22 H22B 109.5 . . ?
O8 C22 H22C 109.5 . . ?
H22A C22 H22B 109.5 . . ?
H22A C22 H22C 109.5 . . ?
H22B C22 H22C 109.5 . . ?

loop_
_geom_bond_atom_site_label_1
_geom_bond_atom_site_label_2
_geom_bond_distance
_geom_bond_site_symmetry_2
_geom_bond_publ_flag
O1 C5 1.456(3) . ?
O1 C8 1.462(3) . ?
O2 H2 0.8200 . ?
O2 C7 1.443(3) . ?
O3 C3 1.371(4) . ?
O3 C16 1.426(4) . ?
O4 H4 0.8200 . ?
O4 C10 1.436(3) . ?
O5 H5 0.8200 . ?
O5 C15 1.439(3) . ?
O6 C9 1.222(3) . ?
C1 C3 1.401(4) . ?
C1 C7 1.510(4) . ?
C1 C11 1.397(4) . ?
C2 H2A 0.9300 . ?
C2 C8 1.490(4) . ?
C2 C17 1.338(4) . ?
C3 C12 1.387(4) . ?
C4 C13 1.344(4) . ?
C4 C18 1.498(4) . ?
C4 C20 1.496(4) . ?
C5 C8 1.470(3) . ?
C5 C10 1.513(4) . ?
C5 C14 1.512(4) . ?
C6 H6 0.9300 . ?
C6 C11 1.398(4) . ?
C6 C19 1.379(4) . ?
C7 H7 0.9800 . ?
C7 C8 1.507(4) . ?
C9 C13 1.461(4) . ?
C9 C14 1.547(4) . ?
C10 H10 0.9800 . ?
C10 C11 1.516(4) . ?
C12 H12 0.9300 . ?
C12 C19 1.402(4) . ?
C13 H13 0.9300 . ?
C14 H14 0.9800 . ?
C14 C15 1.542(4) . ?
C15 C17 1.519(4) . ?
C15 C18 1.515(4) . ?
C16 H16A 0.9600 . ?
C16 H16B 0.9600 . ?
C16 H16C 0.9600 . ?
C17 H17 0.9300 . ?
C18 H18A 0.9700 . ?
C18 H18B 0.9700 . ?
C19 H19 0.9300 . ?
C20 H20A 0.9600 . ?
C20 H20B 0.9600 . ?
C20 H20C 0.9600 . ?
O7 H7A 0.8200 . ?
O7 C21 1.392(5) . ?
C21 H21A 0.9600 . ?
C21 H21B 0.9600 . ?
C21 H21C 0.9600 . ?
O8 H8 0.8200 . ?
O8 C22 1.354(6) . ?
C22 H22A 0.9600 . ?
C22 H22B 0.9600 . ?
C22 H22C 0.9600 . ?

loop_
_geom_hbond_atom_site_label_D
_geom_hbond_atom_site_label_H
_geom_hbond_atom_site_label_A
_geom_hbond_distance_DH
_geom_hbond_distance_HA
_geom_hbond_distance_DA
_geom_hbond_angle_DHA
_geom_hbond_site_symmetry_A
_geom_hbond_publ_flag
O2 H2 O4 0.82 1.89 2.696(3) 166.4 1_545 yes
O4 H4 O8 0.82 1.97 2.762(4) 163.8 2_556 yes
O5 H5 O1 0.82 2.08 2.739(3) 136.6 . yes
O7 H7A O2 0.82 1.95 2.755(3) 164.9 . yes
O8 H8 O7 0.82 2.01 2.762(4) 152.7 2_656 yes

loop_
_geom_torsion_atom_site_label_1
_geom_torsion_atom_site_label_2
_geom_torsion_atom_site_label_3
_geom_torsion_atom_site_label_4
_geom_torsion
_geom_torsion_site_symmetry_1
_geom_torsion_site_symmetry_2
_geom_torsion_site_symmetry_3
_geom_torsion_site_symmetry_4
_geom_torsion_publ_flag
O1 C5 C8 C2 102.4(2) . . . . ?
O1 C5 C8 C7 -102.4(3) . . . . ?
O1 C5 C10 O4 -72.1(3) . . . . ?
O1 C5 C10 C11 52.9(3) . . . . ?
O1 C5 C14 C9 -150.1(2) . . . . ?
O1 C5 C14 C15 -28.0(3) . . . . ?
O2 C7 C8 O1 -168.66(19) . . . . ?
O2 C7 C8 C2 54.6(3) . . . . ?
O2 C7 C8 C5 -100.8(3) . . . . ?
O3 C3 C12 C19 -178.3(2) . . . . ?
O4 C10 C11 C1 139.8(3) . . . . ?
O4 C10 C11 C6 -41.7(3) . . . . ?
O5 C15 C17 C2 -87.3(3) . . . . ?
O5 C15 C18 C4 169.1(3) . . . . ?
O6 C9 C13 C4 173.6(3) . . . . ?
O6 C9 C14 C5 -22.4(4) . . . . ?
O6 C9 C14 C15 -146.0(3) . . . . ?
C1 C3 C12 C19 0.9(4) . . . . ?
C1 C7 C8 O1 -47.7(3) . . . . ?
C1 C7 C8 C2 175.6(2) . . . . ?
C1 C7 C8 C5 20.2(4) . . . . ?
C3 C1 C7 O2 -78.4(3) . . . . ?
C3 C1 C7 C8 161.6(2) . . . . ?
C3 C1 C11 C6 1.5(4) . . . . ?
C3 C1 C11 C10 179.9(2) . . . . ?
C3 C12 C19 C6 0.5(4) . . . . ?
C5 O1 C8 C2 -109.4(3) . . . . ?
C5 O1 C8 C7 112.4(3) . . . . ?
C5 C10 C11 C1 16.5(4) . . . . ?
C5 C10 C11 C6 -165.0(2) . . . . ?
C5 C14 C15 O5 68.3(3) . . . . ?
C5 C14 C15 C17 -53.7(3) . . . . ?
C5 C14 C15 C18 -176.5(2) . . . . ?
C7 C1 C3 O3 -2.7(3) . . . . ?
C7 C1 C3 C12 178.1(3) . . . . ?
C7 C1 C11 C6 -178.5(2) . . . . ?
C7 C1 C11 C10 -0.1(4) . . . . ?
C8 O1 C5 C10 -114.7(2) . . . . ?
C8 O1 C5 C14 106.7(3) . . . . ?
C8 C2 C17 C15 -0.5(4) . . . . ?
C8 C5 C10 O4 -139.1(2) . . . . ?
C8 C5 C10 C11 -14.1(4) . . . . ?
C8 C5 C14 C9 -82.3(3) . . . . ?
C8 C5 C14 C15 39.8(3) . . . . ?
C9 C14 C15 O5 -169.6(2) . . . . ?
C9 C14 C15 C17 68.4(3) . . . . ?
C9 C14 C15 C18 -54.4(3) . . . . ?
C10 C5 C8 O1 98.1(3) . . . . ?
C10 C5 C8 C2 -159.6(2) . . . . ?
C10 C5 C8 C7 -4.3(4) . . . . ?
C10 C5 C14 C9 74.1(3) . . . . ?
C10 C5 C14 C15 -163.8(2) . . . . ?
C11 C1 C3 O3 177.4(2) . . . . ?
C11 C1 C3 C12 -1.8(4) . . . . ?
C11 C1 C7 O2 101.6(3) . . . . ?
C11 C1 C7 C8 -18.4(4) . . . . ?
C11 C6 C19 C12 -0.8(4) . . . . ?
C13 C4 C18 C15 -21.1(4) . . . . ?
C13 C9 C14 C5 158.5(2) . . . . ?
C13 C9 C14 C15 34.9(3) . . . . ?
C14 C5 C8 O1 -106.4(2) . . . . ?
C14 C5 C8 C2 -4.0(3) . . . . ?
C14 C5 C8 C7 151.2(2) . . . . ?
C14 C5 C10 O4 65.7(3) . . . . ?
C14 C5 C10 C11 -169.3(2) . . . . ?
C14 C9 C13 C4 -7.2(4) . . . . ?
C14 C15 C17 C2 35.6(4) . . . . ?
C14 C15 C18 C4 49.0(3) . . . . ?
C16 O3 C3 C1 -173.2(2) . . . . ?
C16 O3 C3 C12 6.0(4) . . . . ?
C17 C2 C8 O1 49.6(3) . . . . ?
C17 C2 C8 C5 -17.1(4) . . . . ?
C17 C2 C8 C7 -173.2(2) . . . . ?
C17 C15 C18 C4 -71.7(3) . . . . ?
C18 C4 C13 C9 -0.6(5) . . . . ?
C18 C15 C17 C2 157.5(3) . . . . ?
C19 C6 C11 C1 -0.1(4) . . . . ?
C19 C6 C11 C10 -178.6(3) . . . . ?
C20 C4 C13 C9 177.3(3) . . . . ?
C20 C4 C18 C15 160.8(3) . . . . ?
